data_7035741
loop_
_publ_author_name
'Han, Tian'
'Leng, Ji-Dong'
'Ding, You-Song'
'Wang, Yanyan'
'Zheng, Zhiping'
'Zheng, Yan-Zhen'

_publ_section_title
;
 Field and dilution effects on the magnetic relaxation behaviours of a 1D
 dysprosium(iii)-carboxylate chain built from chiral ligands.
;
_journal_issue 30
_journal_name_full 'Dalton transactions (Cambridge, England : 2003)'
_journal_page_first 13480
_journal_page_last 13484
_journal_paper_doi 10.1039/c4dt03980g
_journal_volume 44
_journal_year 2015
_chemical_absolute_configuration rmad
_chemical_formula_sum 'C42 H90 Dy O48 Y'
_chemical_formula_weight 1614.55
_chemical_name_systematic
; 
 ? 
;
_space_group_IT_number 4
_symmetry_cell_setting monoclinic
_symmetry_space_group_name_Hall 'P 2yb'
_symmetry_space_group_name_H-M 'P 1 21 1'
_atom_sites_solution_hydrogens geom
_atom_sites_solution_primary direct
_atom_sites_solution_secondary difmap
_audit_block_doi 10.5517/cc13l7rp
_audit_creation_method SHELXL-97
_audit_update_record
;
2014-10-22 deposited with the CCDC.
2015-06-25 downloaded from the CCDC.
;
_cell_angle_alpha 90.00
_cell_angle_beta 105.6740(10)
_cell_angle_gamma 90.00
_cell_formula_units_Z 1
_cell_length_a 6.0796(2)
_cell_length_b 25.2483(7)
_cell_length_c 10.5544(3)
_cell_measurement_temperature 150(2)
_cell_volume 1559.85(8)
_computing_structure_refinement 'SHELXL-97 (Sheldrick, 1997)'
_computing_structure_solution 'SHELXS-97 (Sheldrick, 1990)'
_diffrn_ambient_temperature 150(2)
_diffrn_measured_fraction_theta_full 0.999
_diffrn_measured_fraction_theta_max 0.999
_diffrn_radiation_monochromator graphite
_diffrn_radiation_source 'fine-focus sealed tube'
_diffrn_radiation_type MoK\a
_diffrn_radiation_wavelength 0.71073
_diffrn_reflns_av_R_equivalents 0.0198
_diffrn_reflns_av_sigmaI/netI 0.0190
_diffrn_reflns_limit_h_max 7
_diffrn_reflns_limit_h_min -7
_diffrn_reflns_limit_k_max 30
_diffrn_reflns_limit_k_min -30
_diffrn_reflns_limit_l_max 12
_diffrn_reflns_limit_l_min -12
_diffrn_reflns_number 17422
_diffrn_reflns_theta_full 25.01
_diffrn_reflns_theta_max 25.01
_diffrn_reflns_theta_min 1.61
_exptl_absorpt_coefficient_mu 2.231
_exptl_absorpt_correction_T_max 0.640
_exptl_absorpt_correction_T_min 0.646
_exptl_absorpt_process_details
;
G. M. Sheldrick, (1996). SADABS. Program for Empirical Absorption Correction. University of Gottingen, Germany.
;
_exptl_crystal_colour colourless
_exptl_crystal_density_diffrn 1.719
_exptl_crystal_density_method 'not measured'
_exptl_crystal_description block
_exptl_crystal_F_000 831
_exptl_crystal_size_max 0.2
_exptl_crystal_size_mid 0.2
_exptl_crystal_size_min 0.2
_refine_diff_density_max 0.342
_refine_diff_density_min -0.372
_refine_diff_density_rms 0.044
_refine_ls_abs_structure_details 'Flack H D (1983), Acta Cryst. A39, 876-881'
_refine_ls_abs_structure_Flack -0.016(3)
_refine_ls_extinction_method none
_refine_ls_goodness_of_fit_ref 1.064
_refine_ls_hydrogen_treatment constr
_refine_ls_matrix_type full
_refine_ls_number_parameters 415
_refine_ls_number_reflns 5479
_refine_ls_number_restraints 1
_refine_ls_restrained_S_all 1.064
_refine_ls_R_factor_all 0.0144
_refine_ls_R_factor_gt 0.0142
_refine_ls_shift/su_max 0.000
_refine_ls_shift/su_mean 0.000
_refine_ls_structure_factor_coef Fsqd
_refine_ls_weighting_details 'calc w=1/[\s^2^(Fo^2^)+(0.0180P)^2^+0.5580P] where P=(Fo^2^+2Fc^2^)/3'
_refine_ls_weighting_scheme calc
_refine_ls_wR_factor_gt 0.0361
_refine_ls_wR_factor_ref 0.0362
_reflns_number_gt 5432
_reflns_number_total 5479
_reflns_threshold_expression >2sigma(I)
_cod_data_source_file c4dt03980g2.cif
_cod_data_source_block mo_dyyl1_0m
_cod_depositor_comments 'Adding full bibliography for 7035740--7035741.cif.'
_cod_original_sg_symbol_H-M P21
_cod_database_code 7035741

loop_
_symmetry_equiv_pos_as_xyz
'x, y, z'
'-x, y+1/2, -z'

loop_
_atom_site_label
_atom_site_type_symbol
_atom_site_fract_x
_atom_site_fract_y
_atom_site_fract_z
_atom_site_U_iso_or_equiv
_atom_site_adp_type
_atom_site_occupancy
_atom_site_symmetry_multiplicity
_atom_site_calc_flag
_atom_site_refinement_flags
Dy1 Dy 1.097685(16) 0.253050(5) 0.113251(9) 0.00742(4) Uani 0.50 1 d P
Y1 Y 1.097685(16) 0.253050(5) 0.113251(9) 0.00742(4) Uani 0.50 1 d P
O1 O 1.0389(3) 0.16056(5) 0.10007(14) 0.0123(3) Uani 1 1 d .
H1 H 1.0720 0.1484 0.1775 0.018 Uiso 1 1 d R
O2 O 1.1588(2) 0.21487(5) -0.07267(14) 0.0124(3) Uani 1 1 d .
O3 O 1.2342(3) 0.14623(6) -0.18641(14) 0.0160(3) Uani 1 1 d .
O4 O 0.6895(3) 0.01671(6) -0.05005(15) 0.0173(3) Uani 1 1 d .
H4 H 0.7046 -0.0118 -0.0213 0.026 Uiso 1 1 d R
O5 O 1.0006(3) -0.01266(6) 0.20072(15) 0.0188(3) Uani 1 1 d .
H5 H 0.8579 -0.0115 0.1854 0.028 Uiso 1 1 d R
O6 O 1.1943(3) 0.08790(6) 0.27470(14) 0.0199(3) Uani 1 1 d .
H6 H 1.1559 0.0677 0.3283 0.030 Uiso 1 1 d R
O7 O 0.3237(2) 0.22099(5) 0.32006(13) 0.0103(3) Uani 1 1 d .
H7 H 0.2985 0.2251 0.3916 0.015 Uiso 1 1 d R
O8 O 0.8579(2) 0.23943(5) 0.25280(13) 0.0117(3) Uani 1 1 d .
O9 O 0.4955(2) 0.25461(9) 0.14382(11) 0.0158(3) Uani 1 1 d .
O10 O 0.7086(3) 0.10652(6) 0.58995(15) 0.0171(3) Uani 1 1 d .
H10 H 0.6233 0.0886 0.6240 0.026 Uiso 1 1 d R
O11 O 0.6170(3) 0.18733(6) 0.76642(13) 0.0144(3) Uani 1 1 d .
H11 H 0.4793 0.1784 0.7497 0.022 Uiso 1 1 d R
O12 O 0.3210(2) 0.24718(8) 0.55359(12) 0.0162(3) Uani 1 1 d .
H12 H 0.2644 0.2572 0.6124 0.024 Uiso 1 1 d R
O13 O 1.1274(3) 0.33029(5) 0.24273(14) 0.0127(3) Uani 1 1 d .
H13 H 1.0766 0.3371 0.3079 0.019 Uiso 1 1 d R
O14 O 1.1490(3) 0.32937(6) 0.00629(14) 0.0147(3) Uani 1 1 d .
O15 O 1.2885(3) 0.41081(6) 0.00903(16) 0.0190(4) Uani 1 1 d .
O16 O 0.9561(3) 0.38317(6) 0.40217(15) 0.0167(3) Uani 1 1 d .
H16 H 0.8755 0.3892 0.4538 0.025 Uiso 1 1 d R
O17 O 1.6451(3) 0.42342(7) 0.50666(15) 0.0195(3) Uani 1 1 d .
H17 H 1.6735 0.4113 0.5835 0.029 Uiso 1 1 d R
O18 O 1.2407(3) 0.45904(6) 0.56816(14) 0.0185(3) Uani 1 1 d .
H18 H 1.1614 0.4859 0.5723 0.028 Uiso 1 1 d R
O19 O 0.7358(2) 0.25988(7) -0.03680(12) 0.0142(3) Uani 1 1 d .
H19A H 0.6266 0.2614 0.0042 0.021 Uiso 1 1 d R
H19B H 0.7035 0.2379 -0.0956 0.021 Uiso 1 1 d R
C1 C 1.1137(4) 0.12749(8) 0.0070(2) 0.0107(4) Uani 1 1 d .
C2 C 0.9229(4) 0.09052(8) -0.0630(2) 0.0120(4) Uani 1 1 d .
H2A H 0.9690 0.0718 -0.1319 0.014 Uiso 1 1 calc R
H2B H 0.7884 0.1113 -0.1043 0.014 Uiso 1 1 calc R
C3 C 0.8617(4) 0.05034(8) 0.0297(2) 0.0128(4) Uani 1 1 d .
H3 H 0.7962 0.0693 0.0919 0.015 Uiso 1 1 calc R
C4 C 1.0684(4) 0.01935(8) 0.1070(2) 0.0139(4) Uani 1 1 d .
H4A H 1.1228 -0.0035 0.0467 0.017 Uiso 1 1 calc R
C5 C 1.2615(4) 0.05669(8) 0.1777(2) 0.0159(4) Uani 1 1 d .
H5A H 1.3965 0.0357 0.2209 0.019 Uiso 1 1 calc R
C6 C 1.3235(4) 0.09528(8) 0.0811(2) 0.0144(4) Uani 1 1 d .
H6A H 1.3827 0.0757 0.0184 0.017 Uiso 1 1 calc R
H6B H 1.4421 0.1192 0.1287 0.017 Uiso 1 1 calc R
C7 C 1.1753(3) 0.16552(8) -0.09274(19) 0.0108(4) Uani 1 1 d .
C8 C 0.5700(3) 0.22380(7) 0.36441(19) 0.0089(4) Uani 1 1 d .
C9 C 0.6691(3) 0.17026(8) 0.41956(19) 0.0109(4) Uani 1 1 d .
H9A H 0.6157 0.1431 0.3534 0.013 Uiso 1 1 calc R
H9B H 0.8344 0.1716 0.4397 0.013 Uiso 1 1 calc R
C10 C 0.5998(3) 0.15558(8) 0.54366(19) 0.0110(4) Uani 1 1 d .
H10A H 0.4337 0.1510 0.5217 0.013 Uiso 1 1 calc R
C11 C 0.6713(3) 0.19931(8) 0.64634(19) 0.0108(4) Uani 1 1 d .
H11A H 0.8376 0.2031 0.6663 0.013 Uiso 1 1 calc R
C12 C 0.5653(3) 0.25171(14) 0.59123(16) 0.0118(3) Uani 1 1 d .
H12A H 0.6121 0.2793 0.6583 0.014 Uiso 1 1 calc R
C13 C 0.6409(3) 0.26694(7) 0.47002(19) 0.0116(4) Uani 1 1 d .
H13A H 0.8055 0.2713 0.4938 0.014 Uiso 1 1 calc R
H13B H 0.5715 0.3004 0.4355 0.014 Uiso 1 1 calc R
C14 C 0.6480(3) 0.24024(6) 0.24404(19) 0.0093(4) Uani 1 1 d .
C15 C 1.1953(4) 0.38136(8) 0.2024(2) 0.0112(4) Uani 1 1 d .
C16 C 1.4272(4) 0.39717(8) 0.29261(19) 0.0121(4) Uani 1 1 d .
H16A H 1.4803 0.4288 0.2577 0.015 Uiso 1 1 calc R
H16B H 1.5361 0.3691 0.2928 0.015 Uiso 1 1 calc R
C17 C 1.4207(4) 0.40787(8) 0.4343(2) 0.0138(4) Uani 1 1 d .
H17A H 1.3784 0.3753 0.4723 0.017 Uiso 1 1 calc R
C18 C 1.2457(4) 0.45059(8) 0.4357(2) 0.0134(4) Uani 1 1 d .
H18A H 1.2895 0.4835 0.3998 0.016 Uiso 1 1 calc R
C19 C 1.0132(4) 0.43237(8) 0.3508(2) 0.0144(4) Uani 1 1 d .
H19 H 0.8973 0.4590 0.3533 0.017 Uiso 1 1 calc R
C20 C 1.0174(4) 0.42298(8) 0.2080(2) 0.0139(4) Uani 1 1 d .
H20A H 0.8680 0.4113 0.1566 0.017 Uiso 1 1 calc R
H20B H 1.0531 0.4559 0.1703 0.017 Uiso 1 1 calc R
C21 C 1.2129(4) 0.37362(8) 0.0606(2) 0.0122(4) Uani 1 1 d .
O20 O 1.0260(3) 0.05185(6) 0.48545(15) 0.0194(3) Uani 1 1 d .
H20C H 0.9328 0.0711 0.5123 0.029 Uiso 1 1 d R
H20D H 1.1487 0.0486 0.5467 0.029 Uiso 1 1 d R
O21 O 1.4006(3) 0.05724(6) 0.71850(15) 0.0183(3) Uani 1 1 d .
H21A H 1.3280 0.0825 0.7418 0.027 Uiso 1 1 d R
H21B H 1.4893 0.0442 0.7868 0.027 Uiso 1 1 d R
O22 O 1.1257(3) 0.28935(6) 0.72062(14) 0.0199(3) Uani 1 1 d .
H22A H 1.1916 0.3188 0.7448 0.030 Uiso 1 1 d R
H22B H 1.1496 0.2743 0.7855 0.030 Uiso 1 1 d R
O23 O 0.7793(3) 0.38990(7) -0.22649(17) 0.0260(4) Uani 1 1 d .
H23A H 0.8730 0.3650 -0.1976 0.039 Uiso 1 1 d R
H23B H 0.6533 0.3833 -0.2094 0.039 Uiso 1 1 d R
O24 O 1.3373(3) 0.38584(6) -0.22996(15) 0.0211(3) Uani 1 1 d .
H24A H 1.2751 0.4075 -0.2902 0.032 Uiso 1 1 d R
H24B H 1.3287 0.3977 -0.1561 0.032 Uiso 1 1 d R

loop_
_atom_site_aniso_label
_atom_site_aniso_U_11
_atom_site_aniso_U_22
_atom_site_aniso_U_33
_atom_site_aniso_U_23
_atom_site_aniso_U_13
_atom_site_aniso_U_12
Dy1 0.00738(5) 0.00799(5) 0.00719(5) 0.00004(6) 0.00245(4) -0.00036(6)
Y1 0.00738(5) 0.00799(5) 0.00719(5) 0.00004(6) 0.00245(4) -0.00036(6)
O1 0.0204(8) 0.0103(7) 0.0086(7) -0.0007(5) 0.0082(6) -0.0004(6)
O2 0.0165(7) 0.0096(7) 0.0125(7) -0.0007(6) 0.0064(6) 0.0000(6)
O3 0.0213(8) 0.0150(7) 0.0146(7) -0.0034(6) 0.0100(6) -0.0007(6)
O4 0.0187(8) 0.0077(7) 0.0200(8) 0.0024(6) -0.0044(6) -0.0048(6)
O5 0.0217(9) 0.0152(8) 0.0190(8) 0.0060(6) 0.0043(7) -0.0025(6)
O6 0.0321(10) 0.0156(7) 0.0120(8) -0.0001(6) 0.0058(7) -0.0066(7)
O7 0.0066(7) 0.0173(8) 0.0080(7) 0.0004(5) 0.0036(5) -0.0011(5)
O8 0.0084(6) 0.0153(8) 0.0120(6) 0.0008(5) 0.0038(5) -0.0010(5)
O9 0.0087(6) 0.0282(7) 0.0107(6) 0.0053(9) 0.0028(5) -0.0011(10)
O10 0.0207(8) 0.0128(7) 0.0186(8) 0.0061(6) 0.0071(6) 0.0048(6)
O11 0.0151(7) 0.0190(7) 0.0090(7) 0.0014(6) 0.0032(6) -0.0020(6)
O12 0.0126(6) 0.0255(9) 0.0112(6) -0.0025(8) 0.0043(5) 0.0052(8)
O13 0.0209(8) 0.0083(6) 0.0113(7) 0.0000(5) 0.0086(6) -0.0022(6)
O14 0.0234(8) 0.0114(7) 0.0100(7) -0.0011(6) 0.0056(6) -0.0022(6)
O15 0.0313(9) 0.0123(7) 0.0150(8) 0.0002(7) 0.0092(7) -0.0038(7)
O16 0.0174(8) 0.0164(7) 0.0207(8) -0.0015(6) 0.0127(7) -0.0011(6)
O17 0.0111(7) 0.0337(9) 0.0131(8) -0.0075(7) 0.0024(6) -0.0028(7)
O18 0.0251(9) 0.0192(7) 0.0128(7) -0.0022(6) 0.0079(7) 0.0067(6)
O19 0.0106(6) 0.0220(9) 0.0099(6) -0.0026(7) 0.0028(5) -0.0001(7)
C1 0.0110(11) 0.0113(10) 0.0105(10) -0.0019(8) 0.0042(8) 0.0005(8)
C2 0.0137(10) 0.0090(9) 0.0127(10) 0.0005(8) 0.0026(8) 0.0001(8)
C3 0.0123(10) 0.0092(9) 0.0152(10) -0.0007(8) 0.0007(8) -0.0023(8)
C4 0.0165(11) 0.0097(10) 0.0148(11) 0.0015(8) 0.0032(9) 0.0000(8)
C5 0.0169(11) 0.0141(10) 0.0149(11) 0.0014(8) 0.0009(9) 0.0015(9)
C6 0.0113(11) 0.0155(11) 0.0147(11) -0.0004(9) 0.0005(9) -0.0001(9)
C7 0.0089(10) 0.0116(10) 0.0111(10) -0.0006(8) 0.0016(8) -0.0004(8)
C8 0.0061(9) 0.0113(10) 0.0084(10) 0.0004(8) 0.0003(8) 0.0008(8)
C9 0.0113(10) 0.0107(9) 0.0107(10) -0.0007(8) 0.0031(8) 0.0019(8)
C10 0.0115(10) 0.0117(10) 0.0092(10) 0.0005(8) 0.0018(8) 0.0006(8)
C11 0.0094(10) 0.0129(9) 0.0107(10) 0.0014(8) 0.0035(8) -0.0019(8)
C12 0.0141(8) 0.0125(8) 0.0090(8) -0.0061(14) 0.0032(7) -0.0046(14)
C13 0.0127(9) 0.0072(11) 0.0138(10) 0.0002(7) 0.0019(8) -0.0018(7)
C14 0.0121(9) 0.0072(11) 0.0097(9) -0.0014(6) 0.0048(8) -0.0006(7)
C15 0.0138(10) 0.0082(9) 0.0122(10) 0.0008(8) 0.0044(8) -0.0031(8)
C16 0.0146(11) 0.0099(9) 0.0124(10) -0.0013(8) 0.0047(8) 0.0015(8)
C17 0.0136(11) 0.0166(10) 0.0119(10) -0.0014(8) 0.0045(8) -0.0015(9)
C18 0.0169(11) 0.0128(10) 0.0114(10) -0.0006(8) 0.0053(8) 0.0012(9)
C19 0.0164(11) 0.0111(10) 0.0173(11) -0.0004(8) 0.0074(9) 0.0032(8)
C20 0.0131(11) 0.0121(10) 0.0158(11) 0.0003(8) 0.0027(9) 0.0013(8)
C21 0.0111(11) 0.0121(11) 0.0136(11) 0.0011(9) 0.0038(9) 0.0018(9)
O20 0.0222(8) 0.0187(8) 0.0183(8) 0.0003(6) 0.0070(7) 0.0012(7)
O21 0.0226(8) 0.0162(7) 0.0145(7) -0.0007(6) 0.0023(6) 0.0039(6)
O22 0.0245(9) 0.0238(8) 0.0128(7) -0.0006(6) 0.0075(7) -0.0022(7)
O23 0.0196(9) 0.0225(8) 0.0348(10) 0.0009(7) 0.0051(7) -0.0006(7)
O24 0.0260(9) 0.0230(8) 0.0159(8) 0.0004(7) 0.0084(7) 0.0024(7)

loop_
_atom_type_symbol
_atom_type_description
_atom_type_scat_dispersion_real
_atom_type_scat_dispersion_imag
_atom_type_scat_source
C C 0.0033 0.0016 'International Tables Vol C Tables 4.2.6.8 and 6.1.1.4'
H H 0.0000 0.0000 'International Tables Vol C Tables 4.2.6.8 and 6.1.1.4'
Dy Dy -0.1892 4.4098 'International Tables Vol C Tables 4.2.6.8 and 6.1.1.4'
O O 0.0106 0.0060 'International Tables Vol C Tables 4.2.6.8 and 6.1.1.4'
Y Y -2.7962 3.5667 'International Tables Vol C Tables 4.2.6.8 and 6.1.1.4'

loop_
_geom_angle_atom_site_label_1
_geom_angle_atom_site_label_2
_geom_angle_atom_site_label_3
_geom_angle
_geom_angle_site_symmetry_1
_geom_angle_site_symmetry_3
O14 Dy1 O2 81.83(5) . .
O14 Dy1 O19 80.42(6) . .
O2 Dy1 O19 78.07(5) . .
O14 Dy1 O9 77.42(6) . 1_655
O2 Dy1 O9 74.19(5) . 1_655
O19 Dy1 O9 146.50(4) . 1_655
O14 Dy1 O13 65.92(5) . .
O2 Dy1 O13 146.50(5) . .
O19 Dy1 O13 103.98(6) . .
O9 Dy1 O13 89.52(6) 1_655 .
O14 Dy1 O8 128.15(5) . .
O2 Dy1 O8 137.65(5) . .
O19 Dy1 O8 78.89(5) . .
O9 Dy1 O8 134.60(4) 1_655 .
O13 Dy1 O8 73.90(5) . .
O14 Dy1 O1 147.08(5) . .
O2 Dy1 O1 65.97(5) . .
O19 Dy1 O1 86.18(6) . .
O9 Dy1 O1 99.12(7) 1_655 .
O13 Dy1 O1 146.95(5) . .
O8 Dy1 O1 77.49(4) . .
O14 Dy1 O7 127.84(5) . 1_655
O2 Dy1 O7 116.86(5) . 1_655
O19 Dy1 O7 147.87(5) . 1_655
O9 Dy1 O7 64.11(4) 1_655 1_655
O13 Dy1 O7 79.36(5) . 1_655
O8 Dy1 O7 71.32(5) . 1_655
O1 Dy1 O7 76.04(5) . 1_655
C1 O1 Dy1 122.57(11) . .
C1 O1 H1 114.1 . .
Dy1 O1 H1 108.0 . .
C7 O2 Dy1 126.12(13) . .
C3 O4 H4 109.3 . .
C4 O5 H5 109.0 . .
C5 O6 H6 109.4 . .
C8 O7 Y1 124.77(11) . 1_455
C8 O7 Dy1 124.77(11) . 1_455
Y1 O7 Dy1 0.000(7) 1_455 1_455
C8 O7 H7 97.5 . .
Y1 O7 H7 126.7 1_455 .
Dy1 O7 H7 126.7 1_455 .
C14 O8 Dy1 137.64(13) . .
C14 O9 Y1 127.43(12) . 1_455
C14 O9 Dy1 127.43(12) . 1_455
Y1 O9 Dy1 0.000(8) 1_455 1_455
C10 O10 H10 109.4 . .
C11 O11 H11 109.2 . .
C12 O12 H12 112.2 . .
C15 O13 Dy1 123.18(11) . .
C15 O13 H13 104.7 . .
Dy1 O13 H13 130.7 . .
C21 O14 Dy1 125.66(13) . .
C19 O16 H16 109.3 . .
C17 O17 H17 109.6 . .
C18 O18 H18 109.7 . .
Dy1 O19 H19A 111.3 . .
Dy1 O19 H19B 116.9 . .
H19A O19 H19B 110.1 . .
O1 C1 C2 110.18(17) . .
O1 C1 C6 109.19(17) . .
C2 C1 C6 110.04(17) . .
O1 C1 C7 106.35(15) . .
C2 C1 C7 110.21(17) . .
C6 C1 C7 110.80(17) . .
C1 C2 C3 112.61(17) . .
C1 C2 H2A 109.1 . .
C3 C2 H2A 109.1 . .
C1 C2 H2B 109.1 . .
C3 C2 H2B 109.1 . .
H2A C2 H2B 107.8 . .
O4 C3 C4 112.22(16) . .
O4 C3 C2 106.51(16) . .
C4 C3 C2 112.24(17) . .
O4 C3 H3 108.6 . .
C4 C3 H3 108.6 . .
C2 C3 H3 108.6 . .
O5 C4 C3 108.28(17) . .
O5 C4 C5 109.83(16) . .
C3 C4 C5 111.00(17) . .
O5 C4 H4A 109.2 . .
C3 C4 H4A 109.2 . .
C5 C4 H4A 109.2 . .
O6 C5 C6 107.13(17) . .
O6 C5 C4 110.88(17) . .
C6 C5 C4 111.22(17) . .
O6 C5 H5A 109.2 . .
C6 C5 H5A 109.2 . .
C4 C5 H5A 109.2 . .
C5 C6 C1 110.87(18) . .
C5 C6 H6A 109.5 . .
C1 C6 H6A 109.5 . .
C5 C6 H6B 109.5 . .
C1 C6 H6B 109.5 . .
H6A C6 H6B 108.1 . .
O3 C7 O2 124.80(18) . .
O3 C7 C1 118.38(17) . .
O2 C7 C1 116.81(17) . .
O7 C8 C14 105.72(15) . .
O7 C8 C9 110.29(15) . .
C14 C8 C9 112.20(15) . .
O7 C8 C13 109.48(15) . .
C14 C8 C13 108.77(15) . .
C9 C8 C13 110.27(16) . .
C10 C9 C8 111.70(16) . .
C10 C9 H9A 109.3 . .
C8 C9 H9A 109.3 . .
C10 C9 H9B 109.3 . .
C8 C9 H9B 109.3 . .
H9A C9 H9B 107.9 . .
O10 C10 C11 111.60(16) . .
O10 C10 C9 107.14(15) . .
C11 C10 C9 110.00(16) . .
O10 C10 H10A 109.4 . .
C11 C10 H10A 109.4 . .
C9 C10 H10A 109.4 . .
O11 C11 C12 110.44(15) . .
O11 C11 C10 112.82(16) . .
C12 C11 C10 110.41(16) . .
O11 C11 H11A 107.7 . .
C12 C11 H11A 107.7 . .
C10 C11 H11A 107.7 . .
O12 C12 C11 109.7(2) . .
O12 C12 C13 108.23(15) . .
C11 C12 C13 110.44(18) . .
O12 C12 H12A 109.5 . .
C11 C12 H12A 109.5 . .
C13 C12 H12A 109.5 . .
C12 C13 C8 110.01(17) . .
C12 C13 H13A 109.7 . .
C8 C13 H13A 109.7 . .
C12 C13 H13B 109.7 . .
C8 C13 H13B 109.7 . .
H13A C13 H13B 108.2 . .
O8 C14 O9 124.82(17) . .
O8 C14 C8 118.16(17) . .
O9 C14 C8 117.01(16) . .
O13 C15 C20 109.93(16) . .
O13 C15 C16 109.70(16) . .
C20 C15 C16 109.99(16) . .
O13 C15 C21 105.78(15) . .
C20 C15 C21 111.23(17) . .
C16 C15 C21 110.13(17) . .
C15 C16 C17 113.12(17) . .
C15 C16 H16A 109.0 . .
C17 C16 H16A 109.0 . .
C15 C16 H16B 109.0 . .
C17 C16 H16B 109.0 . .
H16A C16 H16B 107.8 . .
O17 C17 C18 111.75(17) . .
O17 C17 C16 107.38(16) . .
C18 C17 C16 109.79(17) . .
O17 C17 H17A 109.3 . .
C18 C17 H17A 109.3 . .
C16 C17 H17A 109.3 . .
O18 C18 C17 108.53(16) . .
O18 C18 C19 111.11(17) . .
C17 C18 C19 108.69(16) . .
O18 C18 H18A 109.5 . .
C17 C18 H18A 109.5 . .
C19 C18 H18A 109.5 . .
O16 C19 C18 108.62(17) . .
O16 C19 C20 107.90(16) . .
C18 C19 C20 111.43(17) . .
O16 C19 H19 109.6 . .
C18 C19 H19 109.6 . .
C20 C19 H19 109.6 . .
C15 C20 C19 110.25(17) . .
C15 C20 H20A 109.6 . .
C19 C20 H20A 109.6 . .
C15 C20 H20B 109.6 . .
C19 C20 H20B 109.6 . .
H20A C20 H20B 108.1 . .
O15 C21 O14 125.2(2) . .
O15 C21 C15 117.60(18) . .
O14 C21 C15 117.21(18) . .
H20C O20 H20D 109.2 . .
H21A O21 H21B 108.0 . .
H22A O22 H22B 101.9 . .
H23A O23 H23B 109.5 . .
H24A O24 H24B 109.6 . .

loop_
_geom_bond_atom_site_label_1
_geom_bond_atom_site_label_2
_geom_bond_distance
_geom_bond_site_symmetry_2
Dy1 O14 2.2968(14) .
Dy1 O2 2.3047(14) .
Dy1 O19 2.3441(13) .
Dy1 O9 2.3523(12) 1_655
Dy1 O13 2.3600(13) .
Dy1 O8 2.3606(13) .
Dy1 O1 2.3607(14) .
Dy1 O7 2.3848(13) 1_655
O1 C1 1.453(2) .
O1 H1 0.8444 .
O2 C7 1.272(2) .
O3 C7 1.239(3) .
O4 C3 1.432(2) .
O4 H4 0.7767 .
O5 C4 1.422(2) .
O5 H5 0.8389 .
O6 C5 1.436(3) .
O6 H6 0.8394 .
O7 C8 1.445(2) .
O7 Y1 2.3848(13) 1_455
O7 Dy1 2.3848(13) 1_455
O7 H7 0.8163 .
O8 C14 1.255(2) .
O9 C14 1.257(2) .
O9 Y1 2.3523(12) 1_455
O9 Dy1 2.3523(12) 1_455
O10 C10 1.427(2) .
O10 H10 0.8395 .
O11 C11 1.426(2) .
O11 H11 0.8386 .
O12 C12 1.435(2) .
O12 H12 0.8260 .
O13 C15 1.452(2) .
O13 H13 0.8444 .
O14 C21 1.268(3) .
O15 C21 1.234(3) .
O16 C19 1.435(3) .
O16 H16 0.8392 .
O17 C17 1.427(3) .
O17 H17 0.8391 .
O18 C18 1.422(2) .
O18 H18 0.8388 .
O19 H19A 0.8862 .
O19 H19B 0.8165 .
C1 C2 1.516(3) .
C1 C6 1.537(3) .
C1 C7 1.544(3) .
C2 C3 1.523(3) .
C2 H2A 0.9700 .
C2 H2B 0.9700 .
C3 C4 1.518(3) .
C3 H3 0.9800 .
C4 C5 1.533(3) .
C4 H4A 0.9800 .
C5 C6 1.529(3) .
C5 H5A 0.9800 .
C6 H6A 0.9700 .
C6 H6B 0.9700 .
C8 C14 1.528(3) .
C8 C9 1.530(3) .
C8 C13 1.534(3) .
C9 C10 1.526(3) .
C9 H9A 0.9700 .
C9 H9B 0.9700 .
C10 C11 1.526(3) .
C10 H10A 0.9800 .
C11 C12 1.517(4) .
C11 H11A 0.9800 .
C12 C13 1.521(3) .
C12 H12A 0.9800 .
C13 H13A 0.9700 .
C13 H13B 0.9700 .
C15 C20 1.521(3) .
C15 C16 1.526(3) .
C15 C21 1.542(3) .
C16 C17 1.530(3) .
C16 H16A 0.9700 .
C16 H16B 0.9700 .
C17 C18 1.518(3) .
C17 H17A 0.9800 .
C18 C19 1.526(3) .
C18 H18A 0.9800 .
C19 C20 1.533(3) .
C19 H19 0.9800 .
C20 H20A 0.9700 .
C20 H20B 0.9700 .
O20 H20C 0.8508 .
O20 H20D 0.8485 .
O21 H21A 0.8483 .
O21 H21B 0.8422 .
O22 H22A 0.8511 .
O22 H22B 0.7620 .
O23 H23A 0.8488 .
O23 H23B 0.8499 .
O24 H24A 0.8470 .
O24 H24B 0.8495 .

loop_
_geom_torsion_atom_site_label_1
_geom_torsion_atom_site_label_2
_geom_torsion_atom_site_label_3
_geom_torsion_atom_site_label_4
_geom_torsion
_geom_torsion_site_symmetry_1
O14 Dy1 O1 C1 26.2(2) .
O2 Dy1 O1 C1 13.37(14) .
O19 Dy1 O1 C1 92.01(15) .
O9 Dy1 O1 C1 -54.69(15) 1_655
O13 Dy1 O1 C1 -158.04(13) .
O8 Dy1 O1 C1 171.46(15) .
O7 Dy1 O1 C1 -114.98(15) 1_655
O14 Dy1 O2 C7 174.73(16) .
O19 Dy1 O2 C7 -103.41(16) .
O9 Dy1 O2 C7 95.57(16) 1_655
O13 Dy1 O2 C7 159.24(14) .
O8 Dy1 O2 C7 -45.02(19) .
O1 Dy1 O2 C7 -12.28(15) .
O7 Dy1 O2 C7 46.27(17) 1_655
O14 Dy1 O8 C14 63.57(18) .
O2 Dy1 O8 C14 -62.83(18) .
O19 Dy1 O8 C14 -4.72(16) .
O9 Dy1 O8 C14 176.25(16) 1_655
O13 Dy1 O8 C14 103.52(17) .
O1 Dy1 O8 C14 -93.23(16) .
O7 Dy1 O8 C14 -172.52(17) 1_655
O14 Dy1 O13 C15 -9.87(13) .
O2 Dy1 O13 C15 6.96(19) .
O19 Dy1 O13 C15 -82.47(14) .
O9 Dy1 O13 C15 66.55(14) 1_655
O8 Dy1 O13 C15 -156.29(15) .
O1 Dy1 O13 C15 172.66(13) .
O7 Dy1 O13 C15 130.27(15) 1_655
O2 Dy1 O14 C21 -156.24(18) .
O19 Dy1 O14 C21 124.57(18) .
O9 Dy1 O14 C21 -80.71(17) 1_655
O13 Dy1 O14 C21 14.47(16) .
O8 Dy1 O14 C21 56.98(19) .
O1 Dy1 O14 C21 -168.07(15) .
O7 Dy1 O14 C21 -38.44(19) 1_655
Dy1 O1 C1 C2 -132.62(14) .
Dy1 O1 C1 C6 106.41(16) .
Dy1 O1 C1 C7 -13.2(2) .
O1 C1 C2 C3 -65.5(2) .
C6 C1 C2 C3 55.0(2) .
C7 C1 C2 C3 177.45(17) .
C1 C2 C3 O4 -177.09(16) .
C1 C2 C3 C4 -53.9(2) .
O4 C3 C4 O5 -66.5(2) .
C2 C3 C4 O5 173.57(16) .
O4 C3 C4 C5 172.86(17) .
C2 C3 C4 C5 53.0(2) .
O5 C4 C5 O6 -55.6(2) .
C3 C4 C5 O6 64.1(2) .
O5 C4 C5 C6 -174.68(17) .
C3 C4 C5 C6 -55.0(2) .
O6 C5 C6 C1 -64.1(2) .
C4 C5 C6 C1 57.2(2) .
O1 C1 C6 C5 64.5(2) .
C2 C1 C6 C5 -56.6(2) .
C7 C1 C6 C5 -178.71(17) .
Dy1 O2 C7 O3 -171.19(15) .
Dy1 O2 C7 C1 9.6(2) .
O1 C1 C7 O3 -176.65(17) .
C2 C1 C7 O3 -57.2(2) .
C6 C1 C7 O3 64.8(2) .
O1 C1 C7 O2 2.6(2) .
C2 C1 C7 O2 121.99(19) .
C6 C1 C7 O2 -116.0(2) .
Y1 O7 C8 C14 -11.03(18) 1_455
Dy1 O7 C8 C14 -11.03(18) 1_455
Y1 O7 C8 C9 -132.53(13) 1_455
Dy1 O7 C8 C9 -132.53(13) 1_455
Y1 O7 C8 C13 105.97(15) 1_455
Dy1 O7 C8 C13 105.97(15) 1_455
O7 C8 C9 C10 -65.3(2) .
C14 C8 C9 C10 177.14(16) .
C13 C8 C9 C10 55.7(2) .
C8 C9 C10 O10 -177.47(16) .
C8 C9 C10 C11 -56.0(2) .
O10 C10 C11 O11 -59.6(2) .
C9 C10 C11 O11 -178.37(16) .
O10 C10 C11 C12 176.30(15) .
C9 C10 C11 C12 57.5(2) .
O11 C11 C12 O12 -65.93(19) .
C10 C11 C12 O12 59.54(19) .
O11 C11 C12 C13 174.85(16) .
C10 C11 C12 C13 -59.7(2) .
O12 C12 C13 C8 -61.1(3) .
C11 C12 C13 C8 59.0(2) .
O7 C8 C13 C12 64.9(2) .
C14 C8 C13 C12 179.93(16) .
C9 C8 C13 C12 -56.6(2) .
Dy1 O8 C14 O9 -6.3(3) .
Dy1 O8 C14 C8 175.08(11) .
Y1 O9 C14 O8 176.24(14) 1_455
Dy1 O9 C14 O8 176.24(14) 1_455
Y1 O9 C14 C8 -5.2(3) 1_455
Dy1 O9 C14 C8 -5.2(3) 1_455
O7 C8 C14 O8 -171.70(14) .
C9 C8 C14 O8 -51.4(2) .
C13 C8 C14 O8 70.8(2) .
O7 C8 C14 O9 9.6(2) .
C9 C8 C14 O9 129.9(2) .
C13 C8 C14 O9 -107.9(2) .
Dy1 O13 C15 C20 126.05(14) .
Dy1 O13 C15 C16 -112.89(15) .
Dy1 O13 C15 C21 5.9(2) .
O13 C15 C16 C17 -66.4(2) .
C20 C15 C16 C17 54.6(2) .
C21 C15 C16 C17 177.55(16) .
C15 C16 C17 O17 -178.57(16) .
C15 C16 C17 C18 -56.9(2) .
O17 C17 C18 O18 -61.9(2) .
C16 C17 C18 O18 179.03(16) .
O17 C17 C18 C19 177.10(16) .
C16 C17 C18 C19 58.1(2) .
O18 C18 C19 O16 -61.1(2) .
C17 C18 C19 O16 58.3(2) .
O18 C18 C19 C20 -179.80(16) .
C17 C18 C19 C20 -60.4(2) .
O13 C15 C20 C19 66.6(2) .
C16 C15 C20 C19 -54.3(2) .
C21 C15 C20 C19 -176.60(17) .
O16 C19 C20 C15 -60.2(2) .
C18 C19 C20 C15 58.9(2) .
Dy1 O14 C21 O15 163.01(17) .
Dy1 O14 C21 C15 -16.8(3) .
O13 C15 C21 O15 -173.70(19) .
C20 C15 C21 O15 67.0(3) .
C16 C15 C21 O15 -55.2(3) .
O13 C15 C21 O14 6.1(3) .
C20 C15 C21 O14 -113.2(2) .
C16 C15 C21 O14 124.6(2) .
